data_4302902
loop_
_publ_author_name
'Shih-Mao Ho'
'Ching-Sheng Hsiao'
'Amitabha Datta'
'Chen-Hsiung Hung'
'Ling-Chueh Chang'
'Ting-Yu Lee'
'Jui-Hsien Huang'

_publ_section_title
;
Monomeric, Dimeric, and Trimeric Calcium Compounds Containing Substituted
Pyrrolyl and Ketiminate Ligands: Synthesis and Structural Characterization
;
_journal_name_full 'Inorganic Chemistry'
_journal_page_first 8004
_journal_page_last 8011
_journal_paper_doi 10.1021/ic900265c
_journal_volume 48
_journal_year 2009
_chemical_formula_moiety 'C26 H46 Ca N4 O2'
_chemical_formula_sum 'C26 H46 Ca N4 O2'
_chemical_formula_weight 486.75
_space_group_IT_number 14
_symmetry_cell_setting monoclinic
_symmetry_space_group_name_Hall '-P 2ybc'
_symmetry_space_group_name_H-M 'P 1 21/c 1'
_atom_sites_solution_hydrogens geom
_atom_sites_solution_primary direct
_atom_sites_solution_secondary difmap
_audit_creation_method SHELXL-97
_cell_angle_alpha 90.00
_cell_angle_beta 92.366(2)
_cell_angle_gamma 90.00
_cell_formula_units_Z 2
_cell_length_a 8.7173(3)
_cell_length_b 14.7092(5)
_cell_length_c 10.4000(3)
_cell_measurement_temperature 150(2)
_cell_volume 1332.40(8)
_computing_cell_refinement 'SAINT v6.280a (Bruker, 2004)'
_computing_data_collection 'APEX2 v1.0-22 (Bruker, 2004)'
_computing_data_reduction 'SAINT v6.280a (Bruker, 2004)'
_computing_molecular_graphics 'SHELXTL 5.1'
_computing_publication_material 'SHELXTL 5.1'
_computing_structure_refinement 'SHELXTL 5.1'
_computing_structure_solution 'SHELXTL 5.1 (Sheldrick, 1998)'
_diffrn_ambient_temperature 150(2)
_diffrn_measured_fraction_theta_full 1.000
_diffrn_measured_fraction_theta_max 1.000
_diffrn_measurement_device_type 'Bruker SMART APEX II'
_diffrn_measurement_method \w
_diffrn_radiation_monochromator graphite
_diffrn_radiation_source 'fine-focus sealed tube'
_diffrn_radiation_type MoK\a
_diffrn_radiation_wavelength 0.71073
_diffrn_reflns_av_R_equivalents 0.0336
_diffrn_reflns_av_sigmaI/netI 0.0414
_diffrn_reflns_limit_h_max 11
_diffrn_reflns_limit_h_min -10
_diffrn_reflns_limit_k_max 19
_diffrn_reflns_limit_k_min -16
_diffrn_reflns_limit_l_max 13
_diffrn_reflns_limit_l_min -13
_diffrn_reflns_number 10416
_diffrn_reflns_theta_full 27.99
_diffrn_reflns_theta_max 27.99
_diffrn_reflns_theta_min 2.34
_diffrn_standards_decay_% 0
_diffrn_standards_interval_count 0
_diffrn_standards_interval_time 0
_diffrn_standards_number 0
_exptl_absorpt_coefficient_mu 0.264
_exptl_absorpt_correction_T_max 0.9690
_exptl_absorpt_correction_T_min 0.9614
_exptl_absorpt_correction_type multi-scan
_exptl_absorpt_process_details 'SADABS 2.10 (Sheldrick, 2003)'
_exptl_crystal_colour colorless
_exptl_crystal_density_diffrn 1.213
_exptl_crystal_density_method 'not measured'
_exptl_crystal_description block
_exptl_crystal_F_000 532
_exptl_crystal_size_max 0.15
_exptl_crystal_size_mid 0.13
_exptl_crystal_size_min 0.12
_refine_diff_density_max 0.567
_refine_diff_density_min -0.227
_refine_diff_density_rms 0.055
_refine_ls_extinction_method none
_refine_ls_goodness_of_fit_ref 1.053
_refine_ls_hydrogen_treatment constr
_refine_ls_matrix_type full
_refine_ls_number_parameters 153
_refine_ls_number_reflns 3220
_refine_ls_number_restraints 0
_refine_ls_restrained_S_all 1.053
_refine_ls_R_factor_all 0.0593
_refine_ls_R_factor_gt 0.0397
_refine_ls_shift/su_max 0.000
_refine_ls_shift/su_mean 0.000
_refine_ls_structure_factor_coef Fsqd
_refine_ls_weighting_details 'calc w=1/[\s^2^(Fo^2^)+(0.0572P)^2^+0.2820P] where P=(Fo^2^+2Fc^2^)/3'
_refine_ls_weighting_scheme calc
_refine_ls_wR_factor_gt 0.1012
_refine_ls_wR_factor_ref 0.1101
_reflns_number_gt 2455
_reflns_number_total 3220
_reflns_threshold_expression >2sigma(I)
_cod_data_source_file ic900265c_si_001_2.cif
_cod_data_source_block Cpd2
_cod_depositor_comments
;
The following automatic conversions were performed:
'_symmetry_cell_setting' value 'Monoclinic' changed to 'monoclinic'
according to '/home/saulius/struct/CIF-dictionaries/cif_core.dic'
dictionary named 'cif_core.dic' version 2.4.1 from 2010-06-29.

Automatic conversion script
Id: cif_fix_enum 1527 2010-12-29 10:47:43Z saulius 
;
_cod_database_code 4302902

loop_
_symmetry_equiv_pos_as_xyz
'x, y, z'
'-x, y+1/2, -z+1/2'
'-x, -y, -z'
'x, -y-1/2, z-1/2'

loop_
_atom_site_label
_atom_site_type_symbol
_atom_site_fract_x
_atom_site_fract_y
_atom_site_fract_z
_atom_site_U_iso_or_equiv
_atom_site_adp_type
_atom_site_occupancy
_atom_site_symmetry_multiplicity
_atom_site_calc_flag
_atom_site_refinement_flags
_atom_site_disorder_assembly
_atom_site_disorder_group
C1 C 0.70664(18) 0.09530(11) 0.30803(15) 0.0247(4) Uani 1 1 d . . .
H1 H 0.6586 0.1332 0.3684 0.030 Uiso 1 1 calc R . .
C2 C 0.63574(18) 0.06415(12) 0.19511(15) 0.0271(4) Uani 1 1 d . . .
H2 H 0.5338 0.0766 0.1641 0.032 Uiso 1 1 calc R . .
C3 C 0.74589(18) 0.01010(11) 0.13532(15) 0.0253(4) Uani 1 1 d . . .
H3 H 0.7326 -0.0215 0.0560 0.030 Uiso 1 1 calc R . .
C4 C 0.87721(18) 0.01219(11) 0.21487(14) 0.0215(3) Uani 1 1 d . . .
C5 C 0.96606(18) 0.02546(12) 0.80905(15) 0.0237(3) Uani 1 1 d . . .
H5A H 0.8954 -0.0256 0.8249 0.028 Uiso 1 1 calc R . .
H5B H 0.9724 0.0635 0.8877 0.028 Uiso 1 1 calc R . .
C6 C 0.73055(17) 0.08313(12) 0.70090(15) 0.0245(4) Uani 1 1 d . . .
H6A H 0.6932 0.0196 0.6997 0.029 Uiso 1 1 calc R . .
H6B H 0.6914 0.1123 0.6203 0.029 Uiso 1 1 calc R . .
C7 C 0.66009(19) 0.13194(13) 0.81375(16) 0.0300(4) Uani 1 1 d . . .
H7A H 0.7080 0.1098 0.8947 0.045 Uiso 1 1 calc R . .
H7B H 0.5495 0.1199 0.8127 0.045 Uiso 1 1 calc R . .
H7C H 0.6776 0.1975 0.8063 0.045 Uiso 1 1 calc R . .
C8 C 0.96636(18) 0.17419(11) 0.70784(15) 0.0233(3) Uani 1 1 d . . .
H8A H 1.0796 0.1699 0.7065 0.028 Uiso 1 1 calc R . .
H8B H 0.9403 0.2015 0.7912 0.028 Uiso 1 1 calc R . .
C9 C 0.9097(2) 0.23697(12) 0.59972(16) 0.0305(4) Uani 1 1 d . . .
H9A H 0.9198 0.2064 0.5168 0.046 Uiso 1 1 calc R . .
H9B H 0.9711 0.2928 0.6016 0.046 Uiso 1 1 calc R . .
H9C H 0.8016 0.2522 0.6112 0.046 Uiso 1 1 calc R . .
C10 C 1.34699(18) 0.11461(12) 0.55453(16) 0.0259(4) Uani 1 1 d . . .
H10A H 1.4330 0.0801 0.5189 0.031 Uiso 1 1 calc R . .
H10B H 1.3309 0.0931 0.6431 0.031 Uiso 1 1 calc R . .
C11 C 1.3802(2) 0.21639(12) 0.55359(17) 0.0322(4) Uani 1 1 d . . .
H11A H 1.3461 0.2454 0.6334 0.039 Uiso 1 1 calc R . .
H11B H 1.4914 0.2278 0.5461 0.039 Uiso 1 1 calc R . .
C12 C 1.2896(2) 0.25310(14) 0.43645(19) 0.0389(5) Uani 1 1 d . . .
H12A H 1.2077 0.2950 0.4626 0.047 Uiso 1 1 calc R . .
H12B H 1.3578 0.2857 0.3781 0.047 Uiso 1 1 calc R . .
C13 C 1.2218(2) 0.16907(12) 0.37200(15) 0.0274(4) Uani 1 1 d . . .
H13A H 1.1199 0.1826 0.3309 0.033 Uiso 1 1 calc R . .
H13B H 1.2901 0.1459 0.3057 0.033 Uiso 1 1 calc R . .
Ca1 Ca 1.0000 0.0000 0.5000 0.01779(13) Uani 1 2 d S . .
N1 N 0.85467(14) 0.06480(9) 0.32196(12) 0.0219(3) Uani 1 1 d . . .
N2 N 0.90091(14) 0.08128(9) 0.69978(11) 0.0196(3) Uani 1 1 d . . .
O1 O 1.20831(12) 0.10378(8) 0.47420(10) 0.0218(3) Uani 1 1 d . . .

loop_
_atom_site_aniso_label
_atom_site_aniso_U_11
_atom_site_aniso_U_22
_atom_site_aniso_U_33
_atom_site_aniso_U_23
_atom_site_aniso_U_13
_atom_site_aniso_U_12
C1 0.0280(8) 0.0204(9) 0.0259(8) 0.0056(7) 0.0048(6) 0.0031(7)
C2 0.0248(8) 0.0246(9) 0.0314(9) 0.0091(7) -0.0032(6) 0.0018(7)
C3 0.0316(8) 0.0216(9) 0.0223(7) 0.0030(6) -0.0036(6) -0.0015(7)
C4 0.0269(8) 0.0183(9) 0.0192(7) 0.0041(6) 0.0010(6) 0.0011(6)
C5 0.0286(8) 0.0242(9) 0.0184(7) 0.0024(6) 0.0017(6) 0.0021(7)
C6 0.0217(7) 0.0248(9) 0.0269(8) -0.0037(7) -0.0001(6) 0.0006(7)
C7 0.0286(8) 0.0284(10) 0.0335(9) -0.0027(8) 0.0073(7) 0.0047(7)
C8 0.0268(8) 0.0198(9) 0.0234(7) -0.0034(6) 0.0016(6) -0.0016(6)
C9 0.0401(9) 0.0215(10) 0.0301(9) 0.0012(7) 0.0038(7) 0.0016(7)
C10 0.0234(8) 0.0240(9) 0.0298(8) 0.0031(7) -0.0049(6) -0.0034(7)
C11 0.0380(9) 0.0249(10) 0.0332(9) -0.0015(7) -0.0040(7) -0.0061(8)
C12 0.0468(11) 0.0245(10) 0.0448(11) 0.0091(9) -0.0064(9) -0.0101(9)
C13 0.0328(8) 0.0236(10) 0.0256(8) 0.0106(7) -0.0012(6) -0.0047(7)
Ca1 0.0203(2) 0.0165(2) 0.0166(2) 0.00012(17) 0.00085(14) -0.00148(17)
N1 0.0251(6) 0.0203(7) 0.0204(6) 0.0024(5) 0.0012(5) 0.0020(5)
N2 0.0215(6) 0.0179(7) 0.0193(6) -0.0010(5) -0.0003(5) 0.0010(5)
O1 0.0241(5) 0.0178(6) 0.0233(5) 0.0052(4) -0.0014(4) -0.0031(4)

loop_
_atom_type_symbol
_atom_type_description
_atom_type_scat_dispersion_real
_atom_type_scat_dispersion_imag
_atom_type_scat_source
C C 0.0033 0.0016 'International Tables Vol C Tables 4.2.6.8 and 6.1.1.4'
H H 0.0000 0.0000 'International Tables Vol C Tables 4.2.6.8 and 6.1.1.4'
N N 0.0061 0.0033 'International Tables Vol C Tables 4.2.6.8 and 6.1.1.4'
O O 0.0106 0.0060 'International Tables Vol C Tables 4.2.6.8 and 6.1.1.4'
Ca Ca 0.2262 0.3064 'International Tables Vol C Tables 4.2.6.8 and 6.1.1.4'

loop_
_geom_angle_atom_site_label_1
_geom_angle_atom_site_label_2
_geom_angle_atom_site_label_3
_geom_angle
_geom_angle_site_symmetry_1
_geom_angle_site_symmetry_3
_geom_angle_publ_flag
N1 C1 C2 111.59(14) . . ?
C1 C2 C3 105.82(14) . . ?
C4 C3 C2 106.56(14) . . ?
N1 C4 C3 110.71(14) . . ?
N1 C4 C5 120.11(13) . 3_756 ?
C3 C4 C5 128.83(14) . 3_756 ?
N2 C5 C4 113.30(12) . 3_756 ?
N2 C6 C7 116.66(13) . . ?
N2 C8 C9 113.91(13) . . ?
O1 C10 C11 104.97(13) . . ?
C12 C11 C10 105.12(14) . . ?
C13 C12 C11 104.16(15) . . ?
O1 C13 C12 105.05(13) . . ?
O1 Ca1 O1 180.00(4) . 3_756 ?
O1 Ca1 N1 87.77(4) . 3_756 ?
O1 Ca1 N1 92.23(4) 3_756 3_756 ?
O1 Ca1 N1 92.23(4) . . ?
O1 Ca1 N1 87.77(4) 3_756 . ?
N1 Ca1 N1 180.00(5) 3_756 . ?
O1 Ca1 N2 94.33(4) . . ?
O1 Ca1 N2 85.67(4) 3_756 . ?
N1 Ca1 N2 75.27(4) 3_756 . ?
N1 Ca1 N2 104.73(4) . . ?
O1 Ca1 N2 85.67(4) . 3_756 ?
O1 Ca1 N2 94.33(4) 3_756 3_756 ?
N1 Ca1 N2 104.73(4) 3_756 3_756 ?
N1 Ca1 N2 75.27(4) . 3_756 ?
N2 Ca1 N2 180.00(5) . 3_756 ?
O1 Ca1 C4 84.90(4) . 3_756 ?
O1 Ca1 C4 95.10(4) 3_756 3_756 ?
N1 Ca1 C4 24.82(4) 3_756 3_756 ?
N1 Ca1 C4 155.18(4) . 3_756 ?
N2 Ca1 C4 51.16(4) . 3_756 ?
N2 Ca1 C4 128.84(4) 3_756 3_756 ?
C1 N1 C4 105.31(12) . . ?
C1 N1 Ca1 132.69(10) . . ?
C4 N1 Ca1 108.22(10) . . ?
C8 N2 C6 111.42(12) . . ?
C8 N2 C5 109.28(12) . . ?
C6 N2 C5 110.64(12) . . ?
C8 N2 Ca1 109.41(9) . . ?
C6 N2 Ca1 112.53(9) . . ?
C5 N2 Ca1 103.22(9) . . ?
C13 O1 C10 105.11(11) . . ?
C13 O1 Ca1 126.33(9) . . ?
C10 O1 Ca1 128.56(9) . . ?

loop_
_geom_bond_atom_site_label_1
_geom_bond_atom_site_label_2
_geom_bond_distance
_geom_bond_site_symmetry_2
_geom_bond_publ_flag
C1 N1 1.3682(19) . ?
C1 C2 1.382(2) . ?
C2 C3 1.411(2) . ?
C3 C4 1.385(2) . ?
C4 N1 1.377(2) . ?
C4 C5 1.504(2) 3_756 ?
C5 N2 1.495(2) . ?
C5 C4 1.504(2) 3_756 ?
C6 N2 1.4859(18) . ?
C6 C7 1.526(2) . ?
C8 N2 1.482(2) . ?
C8 C9 1.522(2) . ?
C10 O1 1.4496(18) . ?
C10 C11 1.525(2) . ?
C11 C12 1.523(2) . ?
C12 C13 1.515(3) . ?
C13 O1 1.4408(18) . ?
Ca1 O1 2.3959(10) . ?
Ca1 O1 2.3959(10) 3_756 ?
Ca1 N1 2.3976(12) 3_756 ?
Ca1 N1 2.3976(12) . ?
Ca1 N2 2.5769(12) . ?
Ca1 N2 2.5769(12) 3_756 ?
Ca1 C4 3.1159(15) 3_756 ?
